data_7045920
loop_
_publ_author_name
'Naskar, Sourenjit'
'Jana, Barun'
'Ghosh, Pradyut'

_publ_section_title
;
 Anion-dependent thermo-responsive supramolecular superstructures of
 Cu(ii) macrocycles.
;
_journal_issue 16
_journal_name_full 'Dalton transactions (Cambridge, England : 2003)'
_journal_page_first 5734
_journal_page_last 5742
_journal_paper_doi 10.1039/c8dt00683k
_journal_volume 47
_journal_year 2018
_chemical_formula_sum 'C31 H37 Cl2 Cu N13 O15'
_chemical_formula_weight 966.18
_space_group_IT_number 2
_space_group_name_Hall '-P 1'
_space_group_name_H-M_alt 'P -1'
_symmetry_cell_setting Triclinic'
_symmetry_space_group_name_Hall '-P 1'
_symmetry_space_group_name_H-M 'P -1'
_atom_sites_solution_hydrogens geom
_atom_sites_solution_primary direct
_atom_sites_solution_secondary difmap
_audit_creation_method SHELXL-97
_audit_update_record
;
2017-11-26 deposited with the CCDC.
2018-03-23 downloaded from the CCDC.
;
_cell_angle_alpha 105.835(2)
_cell_angle_beta 101.818(2)
_cell_angle_gamma 97.050(2)
_cell_formula_units_Z 2
_cell_length_a 9.5428(11)
_cell_length_b 14.4035(16)
_cell_length_c 16.5243(18)
_cell_measurement_reflns_used 4338
_cell_measurement_temperature 150(2)
_cell_measurement_theta_max 22.21
_cell_measurement_theta_min 2.22
_cell_volume 2099.9(4)
_computing_cell_refinement 'Bruker SAINT'
_computing_data_collection 'Bruker APEX2'
_computing_data_reduction 'Bruker SAINT'
_computing_molecular_graphics 'mercury v3.6'
_computing_publication_material 'ORTEP 3v2'
_computing_structure_refinement 'SHELXL-2013 (Sheldrick, 2013)'
_computing_structure_solution 'SHELXS-97 (Sheldrick, 2008)'
_diffrn_ambient_temperature 150(2)
_diffrn_measured_fraction_theta_full 0.995
_diffrn_measured_fraction_theta_max 0.995
_diffrn_measurement_device_type 'Bruker APEX-II CCD'
_diffrn_measurement_method '\f and \w scans'
_diffrn_radiation_monochromator graphite
_diffrn_radiation_source 'fine-focus sealed tube'
_diffrn_radiation_type MoK\a
_diffrn_radiation_wavelength 0.71073
_diffrn_reflns_av_R_equivalents 0.0485
_diffrn_reflns_av_sigmaI/netI 0.0462
_diffrn_reflns_limit_h_max 10
_diffrn_reflns_limit_h_min -10
_diffrn_reflns_limit_k_max 15
_diffrn_reflns_limit_k_min -15
_diffrn_reflns_limit_l_max 17
_diffrn_reflns_limit_l_min -17
_diffrn_reflns_number 19917
_diffrn_reflns_theta_full 22.31
_diffrn_reflns_theta_max 22.31
_diffrn_reflns_theta_min 1.32
_exptl_absorpt_coefficient_mu 0.729
_exptl_absorpt_correction_T_max 0.804
_exptl_absorpt_correction_T_min 0.712
_exptl_absorpt_correction_type multi-scan
_exptl_absorpt_process_details SADABS
_exptl_crystal_colour blue
_exptl_crystal_density_diffrn 1.528
_exptl_crystal_density_method 'not measured'
_exptl_crystal_description needle
_exptl_crystal_F_000 994
_exptl_crystal_size_max 0.37
_exptl_crystal_size_mid 0.21
_exptl_crystal_size_min 0.14
_refine_diff_density_max 0.564
_refine_diff_density_min -0.455
_refine_diff_density_rms 0.059
_refine_ls_extinction_method none
_refine_ls_goodness_of_fit_ref 1.015
_refine_ls_hydrogen_treatment mixed
_refine_ls_matrix_type full
_refine_ls_number_parameters 563
_refine_ls_number_reflns 5338
_refine_ls_number_restraints 0
_refine_ls_restrained_S_all 1.015
_refine_ls_R_factor_all 0.0625
_refine_ls_R_factor_gt 0.0450
_refine_ls_shift/su_max 0.047
_refine_ls_shift/su_mean 0.001
_refine_ls_structure_factor_coef Fsqd
_refine_ls_weighting_details 'calc w=1/[\s^2^(Fo^2^)+(0.1000P)^2^+0.0000P] where P=(Fo^2^+2Fc^2^)/3'
_refine_ls_weighting_scheme calc
_refine_ls_wR_factor_gt 0.1318
_refine_ls_wR_factor_ref 0.1443
_reflns_number_gt 4179
_reflns_number_total 5338
_reflns_threshold_expression >2sigma(I)
_cod_data_source_file c8dt00683k2.cif
_cod_data_source_block 1
_cod_depositor_comments 'Adding full bibliography for 7045918--7045923.cif.'
_cod_original_sg_symbol_H-M P-1
_cod_database_code 7045920

loop_
_symmetry_equiv_pos_as_xyz
'x, y, z'
'-x, -y, -z'

loop_
_atom_site_label
_atom_site_type_symbol
_atom_site_fract_x
_atom_site_fract_y
_atom_site_fract_z
_atom_site_U_iso_or_equiv
_atom_site_adp_type
_atom_site_occupancy
_atom_site_symmetry_multiplicity
_atom_site_calc_flag
_atom_site_refinement_flags
Cu1 Cu 0.27997(5) 0.80260(3) 0.31884(3) 0.0334(2) Uani 1 1 d .
Cl2 Cl 0.11971(14) 0.31438(9) 0.65772(8) 0.0535(4) Uani 1 1 d .
Cl3 Cl 0.24865(15) 0.14213(10) 0.14998(8) 0.0596(4) Uani 1 1 d .
N7 N 0.3769(3) 0.8195(2) 0.4438(2) 0.0309(8) Uani 1 1 d .
N6 N 0.1707(4) 0.9979(2) 0.3468(2) 0.0349(8) Uani 1 1 d .
N11 N 0.1804(4) 0.5041(2) 0.2502(2) 0.0371(9) Uani 1 1 d .
N4 N 0.1782(4) 1.0714(2) 0.4174(2) 0.0320(8) Uani 1 1 d .
N5 N 0.2393(3) 0.9340(2) 0.3744(2) 0.0317(8) Uani 1 1 d .
N3 N -0.1089(4) 1.2227(3) 0.4243(2) 0.0412(9) Uani 1 1 d .
H3 H -0.0947 1.2722 0.4701 0.049 Uiso 1 1 calc R
N10 N 0.2673(4) 0.5851(2) 0.3067(2) 0.0407(9) Uani 1 1 d .
N8 N 0.1612(4) 0.7837(3) 0.1977(2) 0.0372(9) Uani 1 1 d .
N1 N -0.2194(4) 1.3856(3) 0.4338(2) 0.0363(9) Uani 1 1 d .
N2 N -0.1258(4) 1.5307(3) 0.5864(3) 0.0447(10) Uani 1 1 d .
H2 H -0.0850 1.4806 0.5724 0.054 Uiso 1 1 calc R
N9 N 0.2391(4) 0.6566(2) 0.2744(2) 0.0356(9) Uani 1 1 d .
O2 O -0.2215(4) 1.1573(3) 0.2829(2) 0.0605(9) Uani 1 1 d .
O3 O 0.4907(3) 0.8375(2) 0.2877(2) 0.0488(8) Uani 1 1 d .
O1 O -0.2936(4) 1.6147(3) 0.5420(2) 0.0657(10) Uani 1 1 d .
C17 C 0.4509(5) 0.7577(3) 0.4754(3) 0.0383(11) Uani 1 1 d .
H17 H 0.4588 0.6992 0.4368 0.046 Uiso 1 1 calc R
C16 C 0.5146(5) 0.7772(3) 0.5619(3) 0.0393(11) Uani 1 1 d .
H16 H 0.5647 0.7325 0.5809 0.047 Uiso 1 1 calc R
C7 C -0.2601(5) 1.3150(3) 0.3579(3) 0.0378(11) Uani 1 1 d .
C10 C 0.1081(5) 1.1545(3) 0.4090(3) 0.0379(11) Uani 1 1 d .
H10A H 0.0955 1.1581 0.3503 0.045 Uiso 1 1 calc R
H10B H 0.1693 1.2154 0.4485 0.045 Uiso 1 1 calc R
C11 C 0.2486(4) 1.0559(3) 0.4897(3) 0.0316(10) Uani 1 1 d .
H11 H 0.2665 1.0965 0.5466 0.038 Uiso 1 1 calc R
C3 C -0.2803(5) 1.4655(3) 0.4414(3) 0.0396(11) Uani 1 1 d .
C14 C 0.4308(4) 0.9279(3) 0.5897(3) 0.0344(10) Uani 1 1 d .
H14 H 0.4237 0.9870 0.6278 0.041 Uiso 1 1 calc R
C12 C 0.2885(4) 0.9666(3) 0.4614(3) 0.0315(10) Uani 1 1 d .
C24 C 0.0979(5) 0.5219(3) 0.1822(3) 0.0422(11) Uani 1 1 d .
H24 H 0.0293 0.4770 0.1351 0.051 Uiso 1 1 calc R
C2 C -0.2348(5) 1.5433(3) 0.5272(3) 0.0442(12) Uani 1 1 d .
C15 C 0.5044(5) 0.8624(3) 0.6203(3) 0.0377(11) Uani 1 1 d .
H15 H 0.5461 0.8762 0.6793 0.045 Uiso 1 1 calc R
C23 C 0.1372(5) 0.6206(3) 0.1975(3) 0.0359(10) Uani 1 1 d .
C13 C 0.3681(4) 0.9044(3) 0.5018(3) 0.0271(9) Uani 1 1 d .
C8 C -0.1951(5) 1.2242(3) 0.3508(3) 0.0389(11) Uani 1 1 d .
C18 C 0.1361(5) 0.8551(3) 0.1610(3) 0.0483(12) Uani 1 1 d .
H18 H 0.1812 0.9198 0.1917 0.058 Uiso 1 1 calc R
C6 C -0.3606(5) 1.3212(4) 0.2871(3) 0.0498(13) Uani 1 1 d .
H6 H -0.3863 1.2707 0.2347 0.060 Uiso 1 1 calc R
C25 C 0.1768(5) 0.4104(3) 0.2705(3) 0.0449(12) Uani 1 1 d .
H25A H 0.2741 0.4069 0.2999 0.054 Uiso 1 1 calc R
H25B H 0.1455 0.3561 0.2170 0.054 Uiso 1 1 calc R
C22 C 0.0958(5) 0.6906(3) 0.1521(3) 0.0371(11) Uani 1 1 d .
C19 C 0.0467(6) 0.8352(4) 0.0802(3) 0.0526(13) Uani 1 1 d .
H19 H 0.0325 0.8853 0.0557 0.063 Uiso 1 1 calc R
C9 C -0.0386(5) 1.1415(3) 0.4300(3) 0.0423(11) Uani 1 1 d .
H9A H -0.0999 1.0811 0.3898 0.051 Uiso 1 1 calc R
H9B H -0.0256 1.1362 0.4882 0.051 Uiso 1 1 calc R
C4 C -0.3810(5) 1.4769(4) 0.3746(4) 0.0557(14) Uani 1 1 d .
H4 H -0.4212 1.5334 0.3823 0.067 Uiso 1 1 calc R
C1 C -0.0752(5) 1.5987(3) 0.6730(3) 0.0465(12) Uani 1 1 d .
H1A H -0.0622 1.6652 0.6693 0.056 Uiso 1 1 calc R
H1B H 0.0191 1.5879 0.6999 0.056 Uiso 1 1 calc R
C5 C -0.4220(6) 1.4043(4) 0.2963(4) 0.0609(15) Uani 1 1 d .
H5 H -0.4900 1.4108 0.2501 0.073 Uiso 1 1 calc R
C21 C 0.0038(5) 0.6661(4) 0.0714(3) 0.0495(12) Uani 1 1 d .
H21 H -0.0402 0.6010 0.0414 0.059 Uiso 1 1 calc R
C20 C -0.0225(6) 0.7396(4) 0.0354(3) 0.0583(14) Uani 1 1 d .
H20 H -0.0867 0.7250 -0.0189 0.070 Uiso 1 1 calc R
O4 O 0.0500(5) 0.3657(3) 0.6058(3) 0.1002(15) Uani 1 1 d .
O6 O 0.2315(4) 0.2783(3) 0.6237(3) 0.0850(13) Uani 1 1 d .
O5 O 0.1769(6) 0.3772(4) 0.7424(3) 0.1155(18) Uani 1 1 d .
O7 O 0.0183(6) 0.2347(3) 0.6588(4) 0.1140(18) Uani 1 1 d .
O11 O 0.3472(6) 0.0781(4) 0.1572(3) 0.1110(18) Uani 1 1 d .
O8 O 0.1156(6) 0.0883(5) 0.0961(4) 0.151(2) Uani 1 1 d .
O9 O 0.2974(7) 0.2108(5) 0.1120(4) 0.151(2) Uani 1 1 d .
O10 O 0.2372(7) 0.1926(4) 0.2340(3) 0.1211(19) Uani 1 1 d .
N12 N 0.2634(5) 0.8395(3) 0.9298(3) 0.0664(13) Uani 1 1 d .
C26 C 0.2729(9) 0.9383(5) 0.9240(5) 0.101(2) Uani 1 1 d .
H26A H 0.1873 0.9419 0.8835 0.152 Uiso 1 1 calc R
H26B H 0.3577 0.9554 0.9045 0.152 Uiso 1 1 calc R
H26C H 0.2798 0.9834 0.9801 0.152 Uiso 1 1 calc R
C27 C 0.3784(8) 0.8197(6) 0.9895(5) 0.114(3) Uani 1 1 d .
H27A H 0.3426 0.7635 1.0052 0.170 Uiso 1 1 calc R
H27B H 0.4126 0.8757 1.0407 0.170 Uiso 1 1 calc R
H27C H 0.4572 0.8066 0.9628 0.170 Uiso 1 1 calc R
C28 C 0.1574(6) 0.7677(5) 0.8772(3) 0.0659(15) Uani 1 1 d .
H28 H 0.0867 0.7840 0.8384 0.079 Uiso 1 1 calc R
O12 O 0.1443(5) 0.6817(3) 0.8752(3) 0.0825(12) Uani 1 1 d .
C29 C 0.5202(6) 0.7816(4) 0.2248(3) 0.0532(13) Uani 1 1 d .
H29 H 0.4595 0.7203 0.1989 0.064 Uiso 1 1 calc R
N13 N 0.6288(5) 0.8006(3) 0.1915(3) 0.0577(12) Uani 1 1 d .
C30 C 0.6562(8) 0.7272(5) 0.1180(4) 0.095(2) Uani 1 1 d .
H30A H 0.7481 0.7088 0.1360 0.142 Uiso 1 1 calc R
H30B H 0.6584 0.7545 0.0713 0.142 Uiso 1 1 calc R
H30C H 0.5798 0.6701 0.0986 0.142 Uiso 1 1 calc R
C31 C 0.7314(8) 0.8935(5) 0.2319(5) 0.107(3) Uani 1 1 d .
H31A H 0.6949 0.9432 0.2096 0.161 Uiso 1 1 calc R
H31B H 0.8239 0.8860 0.2192 0.161 Uiso 1 1 calc R
H31C H 0.7433 0.9127 0.2937 0.161 Uiso 1 1 calc R
O13 O 0.3170(6) 0.5457(4) 0.8850(4) 0.1187(17) Uani 1 1 d .
O17 O 0.3828(9) 0.3990(7) 0.0961(5) 0.211(4) Uani 1 1 d .
O18 O 0.2983(13) 0.5370(7) 0.0465(6) 0.256(6) Uani 1 1 d .

loop_
_atom_site_aniso_label
_atom_site_aniso_U_11
_atom_site_aniso_U_22
_atom_site_aniso_U_33
_atom_site_aniso_U_23
_atom_site_aniso_U_13
_atom_site_aniso_U_12
Cu1 0.0414(3) 0.0228(3) 0.0359(3) 0.0079(2) 0.0090(2) 0.0086(2)
Cl2 0.0581(8) 0.0520(8) 0.0531(8) 0.0144(6) 0.0185(6) 0.0165(6)
Cl3 0.0688(9) 0.0527(8) 0.0521(8) 0.0160(7) 0.0015(7) 0.0158(7)
N7 0.0318(19) 0.0217(18) 0.040(2) 0.0108(16) 0.0077(16) 0.0063(15)
N6 0.035(2) 0.028(2) 0.045(2) 0.0147(18) 0.0101(17) 0.0103(16)
N11 0.047(2) 0.0205(19) 0.044(2) 0.0039(17) 0.0192(19) 0.0068(17)
N4 0.036(2) 0.0224(19) 0.042(2) 0.0113(17) 0.0135(17) 0.0102(16)
N5 0.0315(19) 0.0261(19) 0.042(2) 0.0137(17) 0.0105(17) 0.0103(16)
N3 0.042(2) 0.034(2) 0.050(2) 0.0096(18) 0.0117(19) 0.0194(18)
N10 0.048(2) 0.024(2) 0.048(2) 0.0067(19) 0.0145(19) 0.0055(18)
N8 0.045(2) 0.035(2) 0.037(2) 0.0127(18) 0.0168(17) 0.0126(18)
N1 0.033(2) 0.035(2) 0.052(2) 0.0200(19) 0.0196(18) 0.0138(17)
N2 0.052(2) 0.033(2) 0.057(3) 0.015(2) 0.024(2) 0.0164(19)
N9 0.044(2) 0.0229(19) 0.040(2) 0.0088(17) 0.0112(18) 0.0066(17)
O2 0.071(2) 0.053(2) 0.055(2) 0.0062(19) 0.0186(19) 0.0211(19)
O3 0.051(2) 0.0404(18) 0.054(2) 0.0035(16) 0.0282(17) 0.0068(16)
O1 0.080(3) 0.045(2) 0.081(3) 0.0191(19) 0.025(2) 0.038(2)
C17 0.039(3) 0.025(2) 0.053(3) 0.011(2) 0.013(2) 0.014(2)
C16 0.036(3) 0.038(3) 0.051(3) 0.024(2) 0.009(2) 0.013(2)
C7 0.032(2) 0.044(3) 0.047(3) 0.021(2) 0.018(2) 0.014(2)
C10 0.043(3) 0.025(2) 0.055(3) 0.020(2) 0.018(2) 0.019(2)
C11 0.034(2) 0.025(2) 0.039(3) 0.009(2) 0.017(2) 0.0085(19)
C3 0.037(3) 0.037(3) 0.058(3) 0.025(2) 0.021(2) 0.016(2)
C14 0.034(2) 0.032(2) 0.038(3) 0.010(2) 0.013(2) 0.006(2)
C12 0.029(2) 0.029(2) 0.039(3) 0.012(2) 0.013(2) 0.0040(19)
C24 0.047(3) 0.035(3) 0.038(3) 0.002(2) 0.013(2) 0.001(2)
C2 0.050(3) 0.034(3) 0.062(3) 0.021(2) 0.028(3) 0.018(2)
C15 0.036(2) 0.046(3) 0.033(2) 0.019(2) 0.008(2) 0.003(2)
C23 0.039(3) 0.034(3) 0.038(3) 0.010(2) 0.018(2) 0.008(2)
C13 0.026(2) 0.024(2) 0.035(2) 0.0111(19) 0.0135(18) 0.0045(18)
C8 0.036(3) 0.036(3) 0.049(3) 0.011(2) 0.021(2) 0.008(2)
C18 0.069(3) 0.039(3) 0.046(3) 0.020(2) 0.021(3) 0.015(2)
C6 0.043(3) 0.062(3) 0.049(3) 0.021(3) 0.015(2) 0.014(3)
C25 0.056(3) 0.018(2) 0.064(3) 0.012(2) 0.022(3) 0.010(2)
C22 0.040(3) 0.034(3) 0.037(3) 0.004(2) 0.015(2) 0.009(2)
C19 0.065(3) 0.062(4) 0.046(3) 0.029(3) 0.021(3) 0.028(3)
C9 0.038(3) 0.030(2) 0.065(3) 0.017(2) 0.020(2) 0.013(2)
C4 0.053(3) 0.052(3) 0.075(4) 0.031(3) 0.018(3) 0.027(3)
C1 0.048(3) 0.031(3) 0.060(3) 0.014(2) 0.015(2) 0.001(2)
C5 0.048(3) 0.078(4) 0.069(4) 0.038(3) 0.013(3) 0.026(3)
C21 0.054(3) 0.052(3) 0.039(3) 0.010(2) 0.008(2) 0.009(3)
C20 0.056(3) 0.081(4) 0.038(3) 0.016(3) 0.011(2) 0.020(3)
O4 0.098(3) 0.084(3) 0.122(4) 0.051(3) -0.001(3) 0.037(3)
O6 0.079(3) 0.095(3) 0.101(3) 0.034(3) 0.048(3) 0.042(2)
O5 0.142(4) 0.113(4) 0.060(3) -0.013(3) 0.012(3) 0.021(3)
O7 0.115(4) 0.083(3) 0.161(5) 0.043(3) 0.076(4) 0.001(3)
O11 0.136(4) 0.115(4) 0.082(3) 0.016(3) 0.010(3) 0.086(3)
O8 0.090(4) 0.141(5) 0.170(6) 0.016(4) -0.028(4) -0.001(4)
O9 0.174(6) 0.155(5) 0.158(6) 0.114(5) 0.034(5) 0.013(5)
O10 0.195(6) 0.109(4) 0.074(3) 0.023(3) 0.043(3) 0.079(4)
N12 0.072(3) 0.060(3) 0.052(3) 0.003(2) 0.013(3) -0.007(3)
C26 0.136(7) 0.067(4) 0.081(5) 0.002(4) 0.030(5) -0.011(4)
C27 0.087(5) 0.123(7) 0.101(6) 0.020(5) -0.014(5) 0.002(5)
C28 0.068(4) 0.069(4) 0.050(3) 0.004(3) 0.019(3) 0.001(3)
O12 0.088(3) 0.056(3) 0.095(3) 0.013(2) 0.026(2) -0.004(2)
C29 0.054(3) 0.049(3) 0.057(3) 0.014(3) 0.020(3) 0.007(3)
N13 0.063(3) 0.068(3) 0.059(3) 0.027(2) 0.036(2) 0.025(2)
C30 0.098(5) 0.122(6) 0.075(4) 0.013(4) 0.051(4) 0.048(5)
C31 0.102(5) 0.099(6) 0.131(7) 0.034(5) 0.070(5) -0.007(5)
O13 0.120(4) 0.095(4) 0.119(4) 0.013(3) 0.013(3) 0.011(3)
O17 0.175(7) 0.279(11) 0.146(6) 0.034(7) 0.017(5) 0.030(7)
O18 0.353(13) 0.200(8) 0.210(9) 0.002(7) 0.196(10) -0.033(8)

loop_
_atom_type_symbol
_atom_type_description
_atom_type_scat_dispersion_real
_atom_type_scat_dispersion_imag
_atom_type_scat_source
C C 0.0033 0.0016 'International Tables Vol C Tables 4.2.6.8 and 6.1.1.4'
H H 0.0000 0.0000 'International Tables Vol C Tables 4.2.6.8 and 6.1.1.4'
N N 0.0061 0.0033 'International Tables Vol C Tables 4.2.6.8 and 6.1.1.4'
O O 0.0106 0.0060 'International Tables Vol C Tables 4.2.6.8 and 6.1.1.4'
Cl Cl 0.1484 0.1585 'International Tables Vol C Tables 4.2.6.8 and 6.1.1.4'
Cu Cu 0.3201 1.2651 'International Tables Vol C Tables 4.2.6.8 and 6.1.1.4'

loop_
_geom_angle_atom_site_label_1
_geom_angle_atom_site_label_2
_geom_angle_atom_site_label_3
_geom_angle
_geom_angle_site_symmetry_3
N9 Cu1 N5 155.31(14) .
N9 Cu1 N7 98.65(14) .
N5 Cu1 N7 80.55(13) .
N9 Cu1 N8 80.71(14) .
N5 Cu1 N8 97.28(14) .
N7 Cu1 N8 173.43(13) .
N9 Cu1 O3 101.17(13) .
N5 Cu1 O3 103.51(12) .
N7 Cu1 O3 92.58(13) .
N8 Cu1 O3 93.96(13) .
O6 Cl2 O5 109.9(3) .
O6 Cl2 O4 109.4(3) .
O5 Cl2 O4 109.6(3) .
O6 Cl2 O7 109.1(3) .
O5 Cl2 O7 109.2(3) .
O4 Cl2 O7 109.7(3) .
O8 Cl3 O9 107.2(4) .
O8 Cl3 O11 109.0(4) .
O9 Cl3 O11 110.7(4) .
O8 Cl3 O10 112.4(4) .
O9 Cl3 O10 108.6(4) .
O11 Cl3 O10 108.9(3) .
C13 N7 C17 117.1(4) .
C13 N7 Cu1 115.2(3) .
C17 N7 Cu1 127.7(3) .
N5 N6 N4 105.8(3) .
N10 N11 C24 112.5(3) .
N10 N11 C25 119.3(4) .
C24 N11 C25 128.1(4) .
N6 N4 C11 112.1(3) .
N6 N4 C10 119.5(3) .
C11 N4 C10 128.3(4) .
N6 N5 C12 110.2(3) .
N6 N5 Cu1 135.3(3) .
C12 N5 Cu1 114.5(3) .
C8 N3 C9 122.4(4) .
N9 N10 N11 105.4(3) .
C22 N8 C18 118.2(4) .
C22 N8 Cu1 115.3(3) .
C18 N8 Cu1 126.5(3) .
C7 N1 C3 117.8(4) .
C2 N2 C1 121.7(4) .
N10 N9 C23 110.3(3) .
N10 N9 Cu1 135.7(3) .
C23 N9 Cu1 112.8(3) .
C29 O3 Cu1 120.1(3) .
N7 C17 C16 122.9(4) .
C15 C16 C17 119.9(4) .
N1 C7 C6 122.9(4) .
N1 C7 C8 117.5(4) .
C6 C7 C8 119.5(4) .
N4 C10 C9 109.6(3) .
N4 C11 C12 104.6(4) .
N1 C3 C4 122.8(5) .
N1 C3 C2 117.1(4) .
C4 C3 C2 120.1(4) .
C15 C14 C13 119.2(4) .
N5 C12 C11 107.3(4) .
N5 C12 C13 116.8(3) .
C11 C12 C13 135.9(4) .
N11 C24 C23 104.5(4) .
O1 C2 N2 122.4(5) .
O1 C2 C3 121.4(5) .
N2 C2 C3 116.3(4) .
C16 C15 C14 118.6(4) .
N9 C23 C24 107.4(4) .
N9 C23 C22 117.1(4) .
C24 C23 C22 135.5(4) .
N7 C13 C14 122.4(4) .
N7 C13 C12 113.0(3) .
C14 C13 C12 124.6(4) .
O2 C8 N3 123.3(4) .
O2 C8 C7 122.2(4) .
N3 C8 C7 114.6(4) .
N8 C18 C19 121.9(5) .
C5 C6 C7 118.3(5) .
N11 C25 C1 111.1(4) 2_576
N8 C22 C21 122.6(4) .
N8 C22 C23 112.6(4) .
C21 C22 C23 124.8(4) .
C18 C19 C20 119.0(5) .
N3 C9 C10 111.1(3) .
C5 C4 C3 119.3(5) .
N2 C1 C25 113.4(4) 2_576
C4 C5 C6 118.9(5) .
C22 C21 C20 118.6(5) .
C21 C20 C19 119.7(5) .
C28 N12 C26 121.1(6) .
C28 N12 C27 120.5(6) .
C26 N12 C27 118.2(5) .
O12 C28 N12 125.5(6) .
O3 C29 N13 126.0(5) .
C29 N13 C31 119.4(5) .
C29 N13 C30 121.3(5) .
C31 N13 C30 119.1(5) .

loop_
_geom_bond_atom_site_label_1
_geom_bond_atom_site_label_2
_geom_bond_distance
_geom_bond_site_symmetry_2
Cu1 N9 1.988(3) .
Cu1 N5 1.988(3) .
Cu1 N7 2.017(3) .
Cu1 N8 2.015(4) .
Cu1 O3 2.209(3) .
Cl2 O6 1.395(4) .
Cl2 O5 1.396(4) .
Cl2 O4 1.399(4) .
Cl2 O7 1.414(4) .
Cl3 O8 1.387(5) .
Cl3 O9 1.391(5) .
Cl3 O11 1.405(4) .
Cl3 O10 1.414(5) .
N7 C13 1.355(5) .
N7 C17 1.349(5) .
N6 N5 1.318(4) .
N6 N4 1.326(5) .
N11 N10 1.332(5) .
N11 C24 1.338(6) .
N11 C25 1.475(5) .
N4 C11 1.336(5) .
N4 C10 1.466(5) .
N5 C12 1.344(5) .
N3 C8 1.327(6) .
N3 C9 1.433(5) .
N10 N9 1.314(5) .
N8 C22 1.344(5) .
N8 C18 1.352(6) .
N1 C7 1.329(6) .
N1 C3 1.338(5) .
N2 C2 1.342(6) .
N2 C1 1.440(6) .
N9 C23 1.356(5) .
O2 C8 1.219(5) .
O3 C29 1.235(5) .
O1 C2 1.221(5) .
C17 C16 1.368(6) .
C16 C15 1.367(6) .
C7 C6 1.384(6) .
C7 C8 1.501(6) .
C10 C9 1.512(6) .
C11 C12 1.371(6) .
C3 C4 1.368(7) .
C3 C2 1.489(7) .
C14 C15 1.384(6) .
C14 C13 1.380(6) .
C12 C13 1.454(6) .
C24 C23 1.365(6) .
C23 C22 1.457(6) .
C18 C19 1.362(7) .
C6 C5 1.381(7) .
C25 C1 1.495(6) 2_576
C22 C21 1.365(6) .
C19 C20 1.378(7) .
C4 C5 1.369(7) .
C1 C25 1.495(6) 2_576
C21 C20 1.373(7) .
N12 C28 1.320(7) .
N12 C26 1.445(8) .
N12 C27 1.431(8) .
C28 O12 1.220(7) .
C29 N13 1.303(6) .
N13 C31 1.456(8) .
N13 C30 1.470(7) .
